data_1567529
loop_
_publ_author_name
'Gonz\'alvez, Miguel A.'
'Su, Chuyi'
'Williams, Craig M.'
'Bernhardt, Paul V.'

_publ_section_title
;
 Organocopper(ii) complexes: new catalysts for carbon--carbon bond
 formation via electrochemical atom transfer radical addition (eATRA)
;
_journal_name_full 'Chemical Science'
_journal_paper_doi 10.1039/D2SC03418B
_journal_year 2022
_chemical_formula_sum 'C22 H18 F6 N2'
_chemical_formula_weight 424.38
_space_group_IT_number 14
_space_group_name_Hall '-P 2ybc'
_space_group_name_H-M_alt 'P 1 21/c 1'
_symmetry_cell_setting monoclinic
_symmetry_Int_Tables_number 14
_symmetry_space_group_name_Hall '-P 2ybc'
_symmetry_space_group_name_H-M 'P 1 21/c 1'
_atom_sites_solution_hydrogens geom
_audit_conform_dict_location ftp://ftp.iucr.org/pub/cif_core.dic
_audit_conform_dict_name cif_core.dic
_audit_conform_dict_version 2.4.5
_audit_creation_date 2022-05-30T15:31:50-00:00
_audit_creation_method 'WinGX routine CIF_UPDATE'
_audit_update_record
;
2022-06-01 deposited with the CCDC.	2022-08-17 downloaded from the CCDC.
;
_cell_angle_alpha 90
_cell_angle_beta 108.741(12)
_cell_angle_gamma 90
_cell_formula_units_Z 2
_cell_length_a 10.6660(11)
_cell_length_b 12.0851(11)
_cell_length_c 8.0892(9)
_cell_measurement_reflns_used 2242
_cell_measurement_temperature 190(2)
_cell_measurement_theta_max 71.66
_cell_measurement_theta_min 5.71
_cell_measurement_wavelength 1.54184
_cell_volume 987.41(19)
_computing_cell_refinement 'CrysalisPro (Agilent Technologies,     )'
_computing_data_collection 'CrysalisPro (Agilent Technologies,     )'
_computing_data_reduction 'CrysalisPro (Agilent Technologies,     )'
_computing_molecular_graphics 'Ortep for Windows (Farrugia, 2012)'
_computing_publication_material 'WinGX publication routines (Farrugia, 2012)'
_computing_structure_refinement 'SHELXL-2018/1 (Sheldrick, 2018)'
_diffrn_ambient_temperature 190(2)
_diffrn_detector 'CCD plate'
_diffrn_detector_area_resol_mean 8.02
_diffrn_measured_fraction_theta_full 1
_diffrn_measured_fraction_theta_max 1
_diffrn_measurement_device '\k-geometry diffractometer'
_diffrn_measurement_device_type 'Agilent Technologies Xcalibur, EosS2, Gemini ultra'
_diffrn_measurement_method '\w scans'
_diffrn_orient_matrix_UB_11 -0.138242
_diffrn_orient_matrix_UB_12 -0.027211
_diffrn_orient_matrix_UB_13 -0.128194
_diffrn_orient_matrix_UB_21 0.055129
_diffrn_orient_matrix_UB_22 -0.107119
_diffrn_orient_matrix_UB_23 -0.053418
_diffrn_orient_matrix_UB_31 -0.033561
_diffrn_orient_matrix_UB_32 -0.063181
_diffrn_orient_matrix_UB_33 0.14585
_diffrn_radiation_monochromator mirror
_diffrn_radiation_probe x-ray
_diffrn_radiation_type CuK\a
_diffrn_radiation_wavelength 1.54184
_diffrn_reflns_av_R_equivalents 0.022
_diffrn_reflns_av_unetI/netI 0.0248
_diffrn_reflns_Laue_measured_fraction_full 1
_diffrn_reflns_Laue_measured_fraction_max 1
_diffrn_reflns_limit_h_max 12
_diffrn_reflns_limit_h_min -12
_diffrn_reflns_limit_k_max 13
_diffrn_reflns_limit_k_min -13
_diffrn_reflns_limit_l_max 9
_diffrn_reflns_limit_l_min -9
_diffrn_reflns_number 2718
_diffrn_reflns_point_group_measured_fraction_full 1
_diffrn_reflns_point_group_measured_fraction_max 1
_diffrn_reflns_reduction_process
;
 Scaled and merged with Sortav
 R.H. Blessing, (1987) Cryst. Rev. 1, 3-58
 R.H. Blessing, (1989) J. Appl. Cryst. 22, 396-397
;
_diffrn_reflns_theta_full 62.487
_diffrn_reflns_theta_max 62.487
_diffrn_reflns_theta_min 4.377
_diffrn_source 'fine-focus sealed X-ray tube'
_diffrn_standards_number 0
_exptl_absorpt_coefficient_mu 1.078
_exptl_absorpt_correction_T_max 1
_exptl_absorpt_correction_T_min 0.936
_exptl_absorpt_correction_type multi-scan
_exptl_absorpt_process_details
;
        CrysAlisPro 1.171.40.53 (Rigaku Oxford Diffraction, 2019)
        Empirical absorption correction using spherical harmonics,
        implemented in SCALE3 ABSPACK scaling algorithm.
;
_exptl_crystal_colour colourless
_exptl_crystal_density_diffrn 1.427
_exptl_crystal_density_method 'not measured'
_exptl_crystal_description prism
_exptl_crystal_F_000 436
_exptl_crystal_recrystallization_method 'Re-crystallisation from solvent: hexane and ethyl acetate'
_exptl_crystal_size_max 0.2
_exptl_crystal_size_mid 0.2
_exptl_crystal_size_min 0.08
_refine_diff_density_max 0.198
_refine_diff_density_min -0.258
_refine_diff_density_rms 0.039
_refine_ls_extinction_method none
_refine_ls_goodness_of_fit_ref 1.067
_refine_ls_hydrogen_treatment constr
_refine_ls_matrix_type full
_refine_ls_number_constraints 0
_refine_ls_number_parameters 150
_refine_ls_number_reflns 2718
_refine_ls_number_restraints 0
_refine_ls_restrained_S_all 1.067
_refine_ls_R_factor_all 0.0478
_refine_ls_R_factor_gt 0.0399
_refine_ls_shift/su_max 0
_refine_ls_shift/su_mean 0
_refine_ls_structure_factor_coef Fsqd
_refine_ls_weighting_details 'w=1/[\s^2^(Fo^2^)+(0.0728P)^2^] where P=(Fo^2^+2Fc^2^)/3'
_refine_ls_weighting_scheme calc
_refine_ls_wR_factor_gt 0.1113
_refine_ls_wR_factor_ref 0.1145
_reflns_Friedel_coverage 0
_reflns_number_gt 2225
_reflns_number_total 2718
_reflns_threshold_expression 'I > 2\s(I)'
_twin_special_details
;
Component 2 rotated by 179.9827\% 
 around [1.00 -0.00 -0.00] (reciprocal) or [0.92 -0.00 0.39] (direct)
;
_cod_data_source_file d2sc03418b2.cif
_cod_data_source_block 2225mg16
_cod_original_sg_symbol_H-M 'P 21/c'
_cod_database_code 1567529
_shelx_estimated_absorpt_t_min 0.813
_shelx_estimated_absorpt_t_max 0.919
_oxdiff_twin_items 2
_oxdiff_twin_integration_method simultaneous
_shelx_shelxl_version_number 2018/1

loop_
_symmetry_equiv_pos_as_xyz
'x, y, z'
'-x, y+1/2, -z+1/2'
'-x, -y, -z'
'x, -y-1/2, z-1/2'

loop_
_atom_site_label
_atom_site_type_symbol
_atom_site_fract_x
_atom_site_fract_y
_atom_site_fract_z
_atom_site_U_iso_or_equiv
_atom_site_adp_type
_atom_site_occupancy
_atom_site_site_symmetry_order
_atom_site_calc_flag
_atom_site_refinement_flags_posn
_atom_site_refinement_flags_adp
_atom_site_refinement_flags_occupancy
_atom_site_disorder_assembly
_atom_site_disorder_group
C1 C 0.83405(16) 0.58159(15) 0.4447(2) 0.0298(4) Uani 1 1 d . . . . .
C2 C 0.71264(17) 0.56464(15) 0.3172(3) 0.0324(4) Uani 1 1 d . . . . .
H2 H 0.692305 0.49384 0.264305 0.039 Uiso 1 1 calc R U . . .
C3 C 0.62043(16) 0.64928(15) 0.2655(3) 0.0340(5) Uani 1 1 d . . . . .
H3 H 0.536644 0.635986 0.180498 0.041 Uiso 1 1 calc R U . . .
C4 C 0.65150(17) 0.75303(16) 0.3388(3) 0.0321(4) Uani 1 1 d . . . . .
C5 C 0.77299(18) 0.77246(16) 0.4639(3) 0.0376(5) Uani 1 1 d . . . . .
H5 H 0.794649 0.844321 0.51223 0.045 Uiso 1 1 calc R U . . .
C6 C 0.86278(17) 0.68656(16) 0.5182(3) 0.0371(5) Uani 1 1 d . . . . .
H6 H 0.945002 0.699391 0.606784 0.045 Uiso 1 1 calc R U . . .
C7 C 0.55001(19) 0.84235(17) 0.2796(3) 0.0389(5) Uani 1 1 d . . . . .
C8 C 0.93033(15) 0.48565(15) 0.5051(3) 0.0312(4) Uani 1 1 d . . . . .
H8 H 0.895026 0.421806 0.425016 0.037 Uiso 1 1 calc R U . . .
C9 C 0.93918(18) 0.44952(16) 0.6904(3) 0.0374(5) Uani 1 1 d . . . . .
H9A H 1.004966 0.38915 0.728066 0.045 Uiso 1 1 calc R U . . .
H9B H 0.971034 0.512593 0.771105 0.045 Uiso 1 1 calc R U . . .
C10 C 0.8064(2) 0.40951(18) 0.7038(3) 0.0426(5) Uani 1 1 d . . . . .
H10A H 0.740561 0.469931 0.66785 0.051 Uiso 1 1 calc R U . . .
H10B H 0.773993 0.34652 0.623157 0.051 Uiso 1 1 calc R U . . .
C11 C 0.8188(2) 0.37507(19) 0.8813(4) 0.0472(5) Uani 1 1 d . . . . .
N1 N 0.8324(2) 0.3483(2) 1.0220(3) 0.0689(7) Uani 1 1 d . . . . .
F1 F 0.43689(14) 0.81574(13) 0.3059(4) 0.0712(9) Uani 0.942(6) 1 d . . P A 1
F2 F 0.5228(3) 0.86844(19) 0.1127(3) 0.0753(7) Uani 0.942(6) 1 d . . P A 1
F3 F 0.58747(18) 0.93783(13) 0.3661(2) 0.0575(6) Uani 0.942(6) 1 d . . P A 1
F1' F 0.537(3) 0.903(3) 0.399(4) 0.067(9) Uiso 0.058(6) 1 d . . P A 2
F2' F 0.429(2) 0.8042(18) 0.191(4) 0.039(6) Uiso 0.058(6) 1 d . . P A 2
F3' F 0.575(8) 0.893(6) 0.174(10) 0.15(3) Uiso 0.058(6) 1 d . . P A 2

loop_
_atom_site_aniso_label
_atom_site_aniso_U_11
_atom_site_aniso_U_22
_atom_site_aniso_U_33
_atom_site_aniso_U_23
_atom_site_aniso_U_13
_atom_site_aniso_U_12
C1 0.0264(8) 0.0281(9) 0.0357(10) 0.0019(7) 0.0109(7) 0.0019(7)
C2 0.0299(9) 0.0250(9) 0.0402(11) -0.0006(7) 0.0085(8) -0.0012(7)
C3 0.0251(8) 0.0340(10) 0.0394(12) 0.0020(8) 0.0053(7) 0.0001(7)
C4 0.0289(8) 0.0299(10) 0.0390(10) 0.0047(8) 0.0129(8) 0.0044(7)
C5 0.0355(9) 0.0287(10) 0.0474(13) -0.0069(8) 0.0117(9) 0.0027(7)
C6 0.0268(8) 0.0346(10) 0.0436(13) -0.0076(8) 0.0026(8) 0.0024(7)
C7 0.0370(10) 0.0350(11) 0.0449(13) 0.0032(9) 0.0133(9) 0.0068(8)
C8 0.0261(9) 0.0267(9) 0.0388(11) 0.0004(7) 0.0080(7) 0.0022(7)
C9 0.0326(9) 0.0364(11) 0.0417(12) 0.0065(8) 0.0099(8) 0.0037(7)
C10 0.0390(10) 0.0438(12) 0.0472(13) 0.0023(9) 0.0170(9) 0.0017(8)
C11 0.0488(11) 0.0428(12) 0.0551(15) 0.0036(10) 0.0236(11) -0.0015(9)
N1 0.0776(15) 0.0728(16) 0.0614(15) 0.0110(12) 0.0295(12) -0.0117(12)
F1 0.0376(8) 0.0509(9) 0.132(2) 0.0216(10) 0.0369(10) 0.0167(6)
F2 0.1010(15) 0.0792(14) 0.0414(11) 0.0174(9) 0.0170(10) 0.0559(12)
F3 0.0581(10) 0.0312(8) 0.0757(11) -0.0024(7) 0.0108(8) 0.0148(7)

loop_
_atom_type_symbol
_atom_type_description
_atom_type_scat_dispersion_real
_atom_type_scat_dispersion_imag
_atom_type_scat_source
C C 0.0181 0.0091 'International Tables Vol C Tables 4.2.6.8 and 6.1.1.4'
H H 0 0 'International Tables Vol C Tables 4.2.6.8 and 6.1.1.4'
N N 0.0311 0.018 'International Tables Vol C Tables 4.2.6.8 and 6.1.1.4'
F F 0.0727 0.0534 'International Tables Vol C Tables 4.2.6.8 and 6.1.1.4'

loop_
_geom_angle_atom_site_label_1
_geom_angle_atom_site_label_2
_geom_angle_atom_site_label_3
_geom_angle
_geom_angle_site_symmetry_1
_geom_angle_site_symmetry_3
_geom_angle_publ_flag
C2 C1 C6 118.47(16) . . ?
C2 C1 C8 119.91(16) . . ?
C6 C1 C8 121.59(16) . . ?
C3 C2 C1 121.15(17) . . ?
C4 C3 C2 119.41(16) . . ?
C3 C4 C5 120.46(17) . . ?
C3 C4 C7 117.98(17) . . ?
C5 C4 C7 121.56(18) . . ?
C4 C5 C6 119.64(18) . . ?
C5 C6 C1 120.83(17) . . ?
F3' C7 F1' 112(4) . . ?
F2 C7 F1 107.9(2) . . ?
F3' C7 F2' 102(4) . . ?
F1' C7 F2' 106.7(17) . . ?
F2 C7 F3 104.9(2) . . ?
F1 C7 F3 104.94(19) . . ?
F3' C7 C4 107(4) . . ?
F1' C7 C4 115.0(14) . . ?
F2 C7 C4 113.41(18) . . ?
F1 C7 C4 112.03(18) . . ?
F2' C7 C4 113.3(10) . . ?
F3 C7 C4 112.98(17) . . ?
C1 C8 C9 110.71(15) . . ?
C1 C8 C8 111.80(18) . 3_766 ?
C9 C8 C8 110.82(18) . 3_766 ?
C10 C9 C8 112.99(16) . . ?
C11 C10 C9 111.47(18) . . ?
N1 C11 C10 178.0(2) . . ?

loop_
_geom_bond_atom_site_label_1
_geom_bond_atom_site_label_2
_geom_bond_distance
_geom_bond_site_symmetry_2
_geom_bond_publ_flag
C1 C2 1.387(3) . ?
C1 C6 1.393(3) . ?
C1 C8 1.521(2) . ?
C2 C3 1.387(2) . ?
C3 C4 1.381(3) . ?
C4 C5 1.384(3) . ?
C4 C7 1.494(3) . ?
C5 C6 1.385(3) . ?
C7 F3' 1.15(8) . ?
C7 F1' 1.25(3) . ?
C7 F2 1.324(3) . ?
C7 F1 1.330(3) . ?
C7 F2' 1.34(2) . ?
C7 F3 1.342(3) . ?
C8 C9 1.535(3) . ?
C8 C8 1.554(3) 3_766 ?
C9 C10 1.533(3) . ?
C10 C11 1.459(3) . ?
C11 N1 1.147(3) . ?

loop_
_twin_individual_id
_twin_individual_mass_fraction_refined
_oxdiff_twin_reflns_isolated
_oxdiff_twin_reflns_overlapped
_twin_individual_twin_lattice_type
_twin_individual_twin_matrix_11
_twin_individual_twin_matrix_12
_twin_individual_twin_matrix_13
_twin_individual_twin_matrix_21
_twin_individual_twin_matrix_22
_twin_individual_twin_matrix_23
_twin_individual_twin_matrix_31
_twin_individual_twin_matrix_32
_twin_individual_twin_matrix_33
1 0.6111 2744 1583 ref 1.0000 0.0000 0.0000 0.0000 1.0000 0.0000 0.0000 0.0000 1.0000
2 0.3889 2714 1583 nmt 1.0002 -0.0002 0.8494 -0.0002 -1.0000 -0.0009 -0.0002 0.0002 -0.9998
